data_1570402
loop_
_publ_author_name
'Marrett, Joseph M.'
'Titi, Hatem M.'
'Teoh, Yong'
'Fri&#x161;&#x10d;i&#x107;, Tomislav'

_publ_section_title
;
 Supramolecular "baking powder": a hexameric halogen-bonded phosphonium
 salt cage encapsulates and functionalises small-molecule carbonyl
 compounds.
;
_journal_issue 1
_journal_name_full 'Chemical science'
_journal_page_first 298
_journal_page_last 306
_journal_paper_doi 10.1039/d2sc04615f
_journal_volume 15
_journal_year 2023
_chemical_formula_sum 'C22 H22 Br3 O P'
_chemical_formula_weight 573.09
_chemical_name_systematic '(dibromomethyl)triphenylphosphonium bromide acetone solvate'
_space_group_crystal_system trigonal
_space_group_IT_number 148
_space_group_name_Hall '-R 3'
_space_group_name_H-M_alt 'R -3 :H'
_atom_sites_solution_hydrogens geom
_atom_sites_solution_primary iterative
_atom_sites_solution_secondary difmap
_audit_creation_method SHELXL-2017/1
_audit_update_record
;
2021-07-07 deposited with the CCDC.	2023-11-21 downloaded from the CCDC.
;
_cell_angle_alpha 90
_cell_angle_beta 90
_cell_angle_gamma 120
_cell_formula_units_Z 18
_cell_length_a 33.0003(6)
_cell_length_b 33.0003(6)
_cell_length_c 11.1350(2)
_cell_measurement_reflns_used 4042
_cell_measurement_temperature 298(2)
_cell_measurement_theta_max 72.396
_cell_measurement_theta_min 4.261
_cell_volume 10501.6(3)
_computing_cell_refinement 'Bruker APEX3'
_computing_data_collection 'Bruker APEX3'
_computing_data_reduction 'Bruker APEX3'
_computing_publication_material 'enCIFer 2020.2.0'
_computing_structure_refinement 'SHELXL-2017/1 (Sheldrick, 2017)'
_computing_structure_solution 'SHELXT 2014/5 (Sheldrick, 2014)'
_diffrn_ambient_temperature 298(2)
_diffrn_measured_fraction_theta_full 0.999
_diffrn_measured_fraction_theta_max 0.999
_diffrn_measurement_device_type 'Bruker AXS D8'
_diffrn_measurement_method '\f and \w scans'
_diffrn_radiation_type CuK\a
_diffrn_radiation_wavelength 1.54178
_diffrn_reflns_av_R_equivalents 0.0416
_diffrn_reflns_av_unetI/netI 0.0167
_diffrn_reflns_Laue_measured_fraction_full 0.999
_diffrn_reflns_Laue_measured_fraction_max 0.999
_diffrn_reflns_limit_h_max 40
_diffrn_reflns_limit_h_min -40
_diffrn_reflns_limit_k_max 40
_diffrn_reflns_limit_k_min -40
_diffrn_reflns_limit_l_max 8
_diffrn_reflns_limit_l_min -13
_diffrn_reflns_number 58815
_diffrn_reflns_point_group_measured_fraction_full 0.999
_diffrn_reflns_point_group_measured_fraction_max 0.999
_diffrn_reflns_theta_full 67.679
_diffrn_reflns_theta_max 72.396
_diffrn_reflns_theta_min 4.261
_exptl_absorpt_coefficient_mu 7.126
_exptl_absorpt_correction_type multi-scan
_exptl_absorpt_process_details 'Bruker AXScale'
_exptl_crystal_colour colorless
_exptl_crystal_density_diffrn 1.631
_exptl_crystal_density_method 'not measured'
_exptl_crystal_description block
_exptl_crystal_F_000 5076
_exptl_crystal_size_max 0.245
_exptl_crystal_size_mid 0.183
_exptl_crystal_size_min 0.097
_exptl_transmission_factor_max 0.7536
_exptl_transmission_factor_min 0.4680
_refine_diff_density_max 1.444
_refine_diff_density_min -0.440
_refine_diff_density_rms 0.077
_refine_ls_extinction_method none
_refine_ls_goodness_of_fit_ref 1.083
_refine_ls_hydrogen_treatment constr
_refine_ls_matrix_type full
_refine_ls_number_parameters 263
_refine_ls_number_reflns 4613
_refine_ls_number_restraints 253
_refine_ls_restrained_S_all 1.073
_refine_ls_R_factor_all 0.0357
_refine_ls_R_factor_gt 0.0291
_refine_ls_shift/su_max 0.002
_refine_ls_shift/su_mean 0.000
_refine_ls_structure_factor_coef Fsqd
_refine_ls_weighting_details 'w=1/[\s^2^(Fo^2^)+(0.0226P)^2^+61.3818P] where P=(Fo^2^+2Fc^2^)/3'
_refine_ls_weighting_scheme calc
_refine_ls_wR_factor_gt 0.0655
_refine_ls_wR_factor_ref 0.0711
_reflns_Friedel_coverage 0.000
_reflns_number_gt 4042
_reflns_number_total 4613
_reflns_threshold_expression 'I > 2\s(I)'
_cod_data_source_file d2sc04615f2.cif
_cod_data_source_block 1_acetone
_cod_depositor_comments 'Adding full bibliography for 1570391--1570408.cif.'
_cod_original_cell_volume 10501.6(4)
_cod_database_code 1570402
_shelx_shelxl_version_number 2017/1
_shelx_space_group_comment
;
The symmetry employed for this shelxl refinement is uniquely defined
by the following loop, which should always be used as a source of
symmetry information in preference to the above space-group names.
They are only intended as comments.
;
_shelx_estimated_absorpt_t_min 0.274
_shelx_estimated_absorpt_t_max 0.545

loop_
_space_group_symop_operation_xyz
'x, y, z'
'-y, x-y, z'
'-x+y, -x, z'
'x+2/3, y+1/3, z+1/3'
'-y+2/3, x-y+1/3, z+1/3'
'-x+y+2/3, -x+1/3, z+1/3'
'x+1/3, y+2/3, z+2/3'
'-y+1/3, x-y+2/3, z+2/3'
'-x+y+1/3, -x+2/3, z+2/3'
'-x, -y, -z'
'y, -x+y, -z'
'x-y, x, -z'
'-x+2/3, -y+1/3, -z+1/3'
'y+2/3, -x+y+1/3, -z+1/3'
'x-y+2/3, x+1/3, -z+1/3'
'-x+1/3, -y+2/3, -z+2/3'
'y+1/3, -x+y+2/3, -z+2/3'
'x-y+1/3, x+2/3, -z+2/3'

loop_
_atom_site_label
_atom_site_type_symbol
_atom_site_fract_x
_atom_site_fract_y
_atom_site_fract_z
_atom_site_U_iso_or_equiv
_atom_site_adp_type
_atom_site_occupancy
_atom_site_site_symmetry_order
_atom_site_calc_flag
_atom_site_refinement_flags_posn
_atom_site_refinement_flags_adp
_atom_site_refinement_flags_occupancy
_atom_site_disorder_assembly
_atom_site_disorder_group
P1 P 0.50588(3) 0.59196(2) 0.24976(6) 0.02638(15) Uani 1 1 d . . . . .
C2 C 0.47635(10) 0.53817(11) 0.1668(3) 0.0328(6) Uani 1 1 d . . . . .
C3 C 0.47880(12) 0.49889(12) 0.1995(3) 0.0439(8) Uani 1 1 d . . . . .
H3 H 0.495447 0.499333 0.267356 0.053 Uiso 1 1 calc R U . . .
C5 C 0.43197(14) 0.45854(16) 0.0278(4) 0.0668(13) Uani 1 1 d . . . . .
H5 H 0.416579 0.431463 -0.018245 0.080 Uiso 1 1 calc R U . . .
C4 C 0.45590(15) 0.45878(13) 0.1290(4) 0.0611(11) Uani 1 1 d . . . . .
H4 H 0.456803 0.432017 0.150567 0.073 Uiso 1 1 calc R U . . .
C9 C 0.60000(11) 0.64123(11) 0.1846(3) 0.0341(6) Uani 1 1 d . . . . .
H9 H 0.605566 0.626315 0.247970 0.041 Uiso 1 1 calc R U . . .
C6 C 0.43051(13) 0.49769(17) -0.0063(4) 0.0606(11) Uani 1 1 d . . . . .
H6 H 0.414863 0.497306 -0.076101 0.073 Uiso 1 1 calc R U . . .
C7 C 0.45233(12) 0.53791(14) 0.0634(3) 0.0457(8) Uani 1 1 d . . . . .
H7 H 0.450962 0.564393 0.041354 0.055 Uiso 1 1 calc R U . . .
C8 C 0.55534(10) 0.63416(10) 0.1649(2) 0.0294(6) Uani 1 1 d . . . . .
C10 C 0.63635(12) 0.67084(12) 0.1085(3) 0.0413(7) Uani 1 1 d . . . . .
H10 H 0.666391 0.675904 0.121122 0.050 Uiso 1 1 calc R U . . .
C11 C 0.62769(14) 0.69272(12) 0.0140(3) 0.0469(8) Uani 1 1 d . . . . .
H11 H 0.652059 0.712479 -0.036547 0.056 Uiso 1 1 calc R U . . .
C12 C 0.58336(14) 0.68558(13) -0.0059(3) 0.0486(9) Uani 1 1 d . . . . .
H12 H 0.577941 0.700346 -0.069924 0.058 Uiso 1 1 calc R U . . .
C13 C 0.54700(13) 0.65650(12) 0.0691(3) 0.0401(7) Uani 1 1 d . . . . .
H13 H 0.517111 0.651784 0.056054 0.048 Uiso 1 1 calc R U . . .
C14 C 0.46611(11) 0.61336(11) 0.2750(3) 0.0331(6) Uani 1 1 d . . . . .
C15 C 0.48398(13) 0.66118(12) 0.2947(3) 0.0435(8) Uani 1 1 d . . . . .
H15 H 0.516013 0.681899 0.290124 0.052 Uiso 1 1 calc R U . . .
C16 C 0.45371(17) 0.67739(16) 0.3210(4) 0.0623(11) Uani 1 1 d . . . . .
H16 H 0.465340 0.709160 0.333908 0.075 Uiso 1 1 calc R U . . .
C17 C 0.40661(18) 0.64679(19) 0.3281(4) 0.0687(12) Uani 1 1 d . . . . .
H17 H 0.386426 0.657975 0.345880 0.082 Uiso 1 1 calc R U . . .
C18 C 0.38882(15) 0.59981(18) 0.3094(4) 0.0623(11) Uani 1 1 d . . . . .
H18 H 0.356719 0.579448 0.314214 0.075 Uiso 1 1 calc R U . . .
C19 C 0.41843(12) 0.58247(14) 0.2833(3) 0.0456(8) Uani 1 1 d . . . . .
H19 H 0.406440 0.550583 0.271479 0.055 Uiso 1 1 calc R U . . .
C20 C 0.52514(10) 0.58131(10) 0.3933(2) 0.0291(6) Uani 1 1 d . . . . .
H20 H 0.545843 0.568507 0.378727 0.035 Uiso 1 1 calc R U . . .
Br21 Br 0.55934(2) 0.63953(2) 0.48285(3) 0.03204(9) Uani 1 1 d . . . . .
Br22 Br 0.47120(2) 0.53615(2) 0.48557(3) 0.03318(9) Uani 1 1 d . . . . .
Br23 Br 0.60346(2) 0.72674(2) 0.67057(3) 0.03998(10) Uani 1 1 d . . . . .
O1A O 0.29701(17) 0.51512(19) 0.4380(5) 0.0833(18) Uani 0.755(8) 1 d G U P A 1
C2A C 0.3023(2) 0.5060(2) 0.5353(5) 0.086(2) Uani 0.755(8) 1 d G U P A 1
C3A C 0.3415(4) 0.5357(4) 0.6225(9) 0.161(5) Uani 0.755(8) 1 d G U P A 1
H3AA H 0.361068 0.522115 0.633083 0.241 Uiso 0.755(8) 1 calc R U P A 1
H3AB H 0.328367 0.536883 0.698443 0.241 Uiso 0.755(8) 1 calc R U P A 1
H3AC H 0.359772 0.566782 0.590953 0.241 Uiso 0.755(8) 1 calc R U P A 1
C4A C 0.2753(3) 0.4581(4) 0.5681(8) 0.110(3) Uani 0.755(8) 1 d . U P A 1
H4AA H 0.254593 0.440727 0.503504 0.165 Uiso 0.755(8) 1 calc R U P A 1
H4AB H 0.257311 0.455156 0.638680 0.165 Uiso 0.755(8) 1 calc R U P A 1
H4AC H 0.295805 0.445935 0.584439 0.165 Uiso 0.755(8) 1 calc R U P A 1
O1B O 0.3013(6) 0.5429(7) 0.5124(17) 0.099(5) Uani 0.245(8) 1 d DG U P A 2
C2B C 0.2946(6) 0.5121(6) 0.5821(16) 0.086(2) Uani 0.245(8) 1 d DG U P A 2
C3B C 0.2533(12) 0.4630(7) 0.577(3) 0.157(12) Uani 0.245(8) 1 d DG U P A 2
H3BA H 0.225128 0.463632 0.594055 0.236 Uiso 0.245(8) 1 calc R U P A 2
H3BB H 0.257263 0.443755 0.634933 0.236 Uiso 0.245(8) 1 calc R U P A 2
H3BC H 0.251181 0.450288 0.497920 0.236 Uiso 0.245(8) 1 calc R U P A 2
C4B C 0.3137(9) 0.5262(9) 0.7063(18) 0.110(3) Uani 0.245(8) 1 d D U P A 2
H4BA H 0.314654 0.500664 0.744809 0.165 Uiso 0.245(8) 1 calc R U P A 2
H4BB H 0.293957 0.534252 0.751431 0.165 Uiso 0.245(8) 1 calc R U P A 2
H4BC H 0.344742 0.552749 0.702306 0.165 Uiso 0.245(8) 1 calc R U P A 2

loop_
_atom_site_aniso_label
_atom_site_aniso_U_11
_atom_site_aniso_U_22
_atom_site_aniso_U_33
_atom_site_aniso_U_23
_atom_site_aniso_U_13
_atom_site_aniso_U_12
P1 0.0275(4) 0.0258(3) 0.0216(3) -0.0031(3) 0.0004(3) 0.0102(3)
C2 0.0261(14) 0.0320(15) 0.0303(14) -0.0077(11) 0.0060(11) 0.0071(12)
C3 0.0429(19) 0.0335(17) 0.0467(19) -0.0053(14) 0.0122(15) 0.0126(15)
C5 0.038(2) 0.057(2) 0.073(3) -0.042(2) 0.0153(18) -0.0013(18)
C4 0.055(2) 0.0344(19) 0.077(3) -0.0154(18) 0.026(2) 0.0088(17)
C9 0.0361(16) 0.0299(15) 0.0319(15) -0.0033(12) 0.0021(12) 0.0132(13)
C6 0.0339(19) 0.078(3) 0.048(2) -0.038(2) -0.0047(15) 0.0120(19)
C7 0.0385(18) 0.055(2) 0.0343(16) -0.0139(15) -0.0002(13) 0.0164(16)
C8 0.0345(15) 0.0246(14) 0.0225(13) -0.0043(10) 0.0013(11) 0.0097(12)
C10 0.0364(17) 0.0354(17) 0.0420(17) -0.0036(13) 0.0091(13) 0.0104(14)
C11 0.055(2) 0.0332(17) 0.0364(17) 0.0023(13) 0.0173(15) 0.0100(16)
C12 0.066(2) 0.044(2) 0.0299(16) 0.0083(14) 0.0063(15) 0.0234(18)
C13 0.0470(19) 0.0422(18) 0.0295(15) 0.0042(13) 0.0003(13) 0.0212(16)
C14 0.0344(15) 0.0430(17) 0.0243(13) -0.0016(12) -0.0001(11) 0.0211(14)
C15 0.051(2) 0.0404(18) 0.0421(18) -0.0036(14) 0.0032(15) 0.0246(16)
C16 0.079(3) 0.062(3) 0.067(3) -0.003(2) 0.009(2) 0.050(2)
C17 0.079(3) 0.092(3) 0.065(3) 0.004(2) 0.015(2) 0.065(3)
C18 0.045(2) 0.086(3) 0.064(3) 0.001(2) 0.0107(19) 0.040(2)
C19 0.0373(18) 0.056(2) 0.0414(18) -0.0028(15) 0.0035(14) 0.0213(16)
C20 0.0297(15) 0.0278(14) 0.0254(13) -0.0002(11) 0.0018(11) 0.0110(12)
Br21 0.03424(17) 0.03233(16) 0.02483(15) -0.00373(11) -0.00350(11) 0.01310(13)
Br22 0.03599(17) 0.03241(17) 0.02784(15) 0.00346(11) 0.00587(12) 0.01463(14)
Br23 0.04173(19) 0.03965(19) 0.03018(16) -0.00787(13) 0.00097(13) 0.01407(15)
O1A 0.076(3) 0.089(4) 0.083(3) 0.028(3) -0.003(3) 0.040(3)
C2A 0.103(5) 0.123(5) 0.069(4) 0.009(4) 0.004(3) 0.084(4)
C3A 0.200(11) 0.152(9) 0.155(10) -0.037(7) -0.074(8) 0.106(8)
C4A 0.099(6) 0.167(6) 0.066(4) 0.043(4) 0.010(4) 0.067(5)
O1B 0.088(8) 0.139(10) 0.086(8) 0.039(8) 0.001(7) 0.068(7)
C2B 0.103(5) 0.123(5) 0.069(4) 0.009(4) 0.004(3) 0.084(4)
C3B 0.149(17) 0.167(13) 0.102(15) 0.040(13) 0.000(15) 0.039(13)
C4B 0.099(6) 0.167(6) 0.066(4) 0.043(4) 0.010(4) 0.067(5)

loop_
_atom_type_symbol
_atom_type_description
_atom_type_scat_dispersion_real
_atom_type_scat_dispersion_imag
_atom_type_scat_source
C C 0.0181 0.0091 'International Tables Vol C Tables 4.2.6.8 and 6.1.1.4'
H H 0.0000 0.0000 'International Tables Vol C Tables 4.2.6.8 and 6.1.1.4'
Br Br -0.6763 1.2805 'International Tables Vol C Tables 4.2.6.8 and 6.1.1.4'
O O 0.0492 0.0322 'International Tables Vol C Tables 4.2.6.8 and 6.1.1.4'
P P 0.2955 0.4335 'International Tables Vol C Tables 4.2.6.8 and 6.1.1.4'

loop_
_geom_angle_atom_site_label_1
_geom_angle_atom_site_label_2
_geom_angle_atom_site_label_3
_geom_angle
_geom_angle_site_symmetry_1
_geom_angle_site_symmetry_3
_geom_angle_publ_flag
C8 P1 C2 109.23(13) . . ?
C8 P1 C14 109.70(15) . . ?
C2 P1 C14 109.08(15) . . ?
C8 P1 C20 110.03(14) . . ?
C2 P1 C20 109.31(14) . . ?
C14 P1 C20 109.48(13) . . ?
C3 C2 C7 120.6(3) . . ?
C3 C2 P1 122.2(3) . . ?
C7 C2 P1 117.2(3) . . ?
C2 C3 C4 118.9(4) . . ?
C2 C3 H3 120.6 . . ?
C4 C3 H3 120.6 . . ?
C6 C5 C4 120.8(3) . . ?
C6 C5 H5 119.6 . . ?
C4 C5 H5 119.6 . . ?
C5 C4 C3 120.3(4) . . ?
C5 C4 H4 119.8 . . ?
C3 C4 H4 119.8 . . ?
C8 C9 C10 119.4(3) . . ?
C8 C9 H9 120.3 . . ?
C10 C9 H9 120.3 . . ?
C5 C6 C7 120.1(4) . . ?
C5 C6 H6 120.0 . . ?
C7 C6 H6 120.0 . . ?
C6 C7 C2 119.2(4) . . ?
C6 C7 H7 120.4 . . ?
C2 C7 H7 120.4 . . ?
C9 C8 C13 120.2(3) . . ?
C9 C8 P1 121.6(2) . . ?
C13 C8 P1 117.9(2) . . ?
C11 C10 C9 119.9(3) . . ?
C11 C10 H10 120.1 . . ?
C9 C10 H10 120.1 . . ?
C12 C11 C10 120.8(3) . . ?
C12 C11 H11 119.6 . . ?
C10 C11 H11 119.6 . . ?
C11 C12 C13 120.0(3) . . ?
C11 C12 H12 120.0 . . ?
C13 C12 H12 120.0 . . ?
C12 C13 C8 119.7(3) . . ?
C12 C13 H13 120.2 . . ?
C8 C13 H13 120.2 . . ?
C19 C14 C15 120.2(3) . . ?
C19 C14 P1 120.4(3) . . ?
C15 C14 P1 119.3(3) . . ?
C16 C15 C14 119.5(4) . . ?
C16 C15 H15 120.3 . . ?
C14 C15 H15 120.3 . . ?
C17 C16 C15 120.1(4) . . ?
C17 C16 H16 119.9 . . ?
C15 C16 H16 119.9 . . ?
C16 C17 C18 120.8(4) . . ?
C16 C17 H17 119.6 . . ?
C18 C17 H17 119.6 . . ?
C17 C18 C19 120.4(4) . . ?
C17 C18 H18 119.8 . . ?
C19 C18 H18 119.8 . . ?
C14 C19 C18 119.0(4) . . ?
C14 C19 H19 120.5 . . ?
C18 C19 H19 120.5 . . ?
P1 C20 Br21 110.24(15) . . ?
P1 C20 Br22 109.74(15) . . ?
Br21 C20 Br22 109.98(13) . . ?
P1 C20 H20 109.0 . . ?
Br21 C20 H20 109.0 . . ?
Br22 C20 H20 109.0 . . ?
O1A C2A C4A 115.9(6) . . ?
O1A C2A C3A 128.2 . . ?
C4A C2A C3A 114.2(6) . . ?
C2A C3A H3AA 109.5 . . ?
C2A C3A H3AB 109.5 . . ?
H3AA C3A H3AB 109.5 . . ?
C2A C3A H3AC 109.5 . . ?
H3AA C3A H3AC 109.5 . . ?
H3AB C3A H3AC 109.5 . . ?
C2A C4A H4AA 109.5 . . ?
C2A C4A H4AB 109.5 . . ?
H4AA C4A H4AB 109.5 . . ?
C2A C4A H4AC 109.5 . . ?
H4AA C4A H4AC 109.5 . . ?
H4AB C4A H4AC 109.5 . . ?
O1B C2B C4B 117.4(14) . . ?
O1B C2B C3B 124.3 . . ?
C4B C2B C3B 112.7(8) . . ?
C2B C3B H3BA 109.5 . . ?
C2B C3B H3BB 109.5 . . ?
H3BA C3B H3BB 109.5 . . ?
C2B C3B H3BC 109.5 . . ?
H3BA C3B H3BC 109.5 . . ?
H3BB C3B H3BC 109.5 . . ?
C2B C4B H4BA 109.5 . . ?
C2B C4B H4BB 109.5 . . ?
H4BA C4B H4BB 109.5 . . ?
C2B C4B H4BC 109.5 . . ?
H4BA C4B H4BC 109.5 . . ?
H4BB C4B H4BC 109.5 . . ?

loop_
_geom_bond_atom_site_label_1
_geom_bond_atom_site_label_2
_geom_bond_distance
_geom_bond_site_symmetry_2
_geom_bond_publ_flag
P1 C8 1.796(3) . ?
P1 C2 1.796(3) . ?
P1 C14 1.796(3) . ?
P1 C20 1.818(3) . ?
C2 C3 1.387(5) . ?
C2 C7 1.396(5) . ?
C3 C4 1.392(5) . ?
C3 H3 0.9300 . ?
C5 C6 1.370(7) . ?
C5 C4 1.374(7) . ?
C5 H5 0.9300 . ?
C4 H4 0.9300 . ?
C9 C8 1.389(4) . ?
C9 C10 1.393(4) . ?
C9 H9 0.9300 . ?
C6 C7 1.388(5) . ?
C6 H6 0.9300 . ?
C7 H7 0.9300 . ?
C8 C13 1.400(4) . ?
C10 C11 1.384(5) . ?
C10 H10 0.9300 . ?
C11 C12 1.378(6) . ?
C11 H11 0.9300 . ?
C12 C13 1.381(5) . ?
C12 H12 0.9300 . ?
C13 H13 0.9300 . ?
C14 C19 1.385(5) . ?
C14 C15 1.399(5) . ?
C15 C16 1.380(5) . ?
C15 H15 0.9300 . ?
C16 C17 1.368(7) . ?
C16 H16 0.9300 . ?
C17 C18 1.372(7) . ?
C17 H17 0.9300 . ?
C18 C19 1.388(5) . ?
C18 H18 0.9300 . ?
C19 H19 0.9300 . ?
C20 Br21 1.947(3) . ?
C20 Br22 1.948(3) . ?
C20 H20 0.9800 . ?
O1A C2A 1.1607 . ?
C2A C4A 1.421(11) . ?
C2A C3A 1.5193 . ?
C3A H3AA 0.9600 . ?
C3A H3AB 0.9600 . ?
C3A H3AC 0.9600 . ?
C4A H4AA 0.9600 . ?
C4A H4AB 0.9600 . ?
C4A H4AC 0.9600 . ?
O1B C2B 1.2103 . ?
C2B C4B 1.493(14) . ?
C2B C3B 1.5099 . ?
C3B H3BA 0.9600 . ?
C3B H3BB 0.9600 . ?
C3B H3BC 0.9600 . ?
C4B H4BA 0.9600 . ?
C4B H4BB 0.9600 . ?
C4B H4BC 0.9600 . ?
